data_7039777
loop_
_publ_author_name
'Lord, Rianne M.'
'Allison, Simon J.'
'Rafferty, Karen'
'Ghandhi, Laura'
'Pask, Christopher M.'
'McGowan, Patrick C.'

_publ_section_title
;
 Cytotoxic hydrogen bridged ruthenium quinaldamide complexes showing
 induced cancer cell death by apoptosis.
;
_journal_issue 33
_journal_name_full 'Dalton transactions (Cambridge, England : 2003)'
_journal_page_first 13196
_journal_page_last 13203
_journal_paper_doi 10.1039/c6dt01464j
_journal_volume 45
_journal_year 2016
_chemical_formula_moiety 'C52 H49 Cl2 F2 N4 O2 Ru2, P F6'
_chemical_formula_sum 'C52 H49 Cl2 F8 N4 O2 P Ru2'
_chemical_formula_weight 1217.96
_chemical_name_systematic
;
 ? 
;
_space_group_crystal_system triclinic
_space_group_IT_number 2
_space_group_name_Hall '-P 1'
_space_group_name_H-M_alt 'P -1'
_symmetry_space_group_name_Hall '-P 1'
_symmetry_space_group_name_H-M 'P -1'
_atom_sites_solution_hydrogens geom
_audit_creation_date 2016-06-16
_audit_creation_method
;
Olex2 1.2
(compiled 2016.02.19 svn.r3266 for OlexSys, GUI svn.r5155)
;
_audit_update_record
;
2016-06-30 deposited with the CCDC.
2016-07-04 downloaded from the CCDC.
;
_cell_angle_alpha 101.1000(10)
_cell_angle_beta 93.4140(10)
_cell_angle_gamma 100.4010(10)
_cell_formula_units_Z 1
_cell_length_a 9.2730(2)
_cell_length_b 9.9670(2)
_cell_length_c 13.7840(4)
_cell_measurement_reflns_used 24304
_cell_measurement_temperature 148(2)
_cell_measurement_theta_max 27.485
_cell_measurement_theta_min 0.998
_cell_volume 1223.71(5)
_computing_cell_refinement 'DENZO-SMN (Otwinowski and Minor, 1997)'
_computing_data_collection 'COLLECT (Nonius, 1999)'
_computing_data_reduction 'DENZO-SMN (Otwinowski and Minor, 1997)'
_computing_molecular_graphics 'Olex2 (Dolomanov et al., 2009)'
_computing_publication_material 'Olex2 (Dolomanov et al., 2009)'
_computing_structure_refinement 'ShelXL (Sheldrick, 2015)'
_computing_structure_solution 'SHELXS-97 (Sheldrick, 1990)'
_diffrn_ambient_temperature 148.15
_diffrn_detector_area_resol_mean 9.091
_diffrn_measured_fraction_theta_full 0.999
_diffrn_measured_fraction_theta_max 0.997
_diffrn_measurement_device_type 'Nonius KappaCCD area detector diffractometer'
_diffrn_measurement_method '\w and \f scans'
_diffrn_radiation_type MoK\a
_diffrn_radiation_wavelength 0.71073
_diffrn_reflns_av_R_equivalents 0.0751
_diffrn_reflns_av_unetI/netI 0.0480
_diffrn_reflns_Laue_measured_fraction_full 0.999
_diffrn_reflns_Laue_measured_fraction_max 0.997
_diffrn_reflns_limit_h_max 12
_diffrn_reflns_limit_h_min -12
_diffrn_reflns_limit_k_max 12
_diffrn_reflns_limit_k_min -12
_diffrn_reflns_limit_l_max 17
_diffrn_reflns_limit_l_min -17
_diffrn_reflns_number 24560
_diffrn_reflns_point_group_measured_fraction_full 0.999
_diffrn_reflns_point_group_measured_fraction_max 0.997
_diffrn_reflns_theta_full 26.000
_diffrn_reflns_theta_max 27.492
_diffrn_reflns_theta_min 2.244
_exptl_absorpt_coefficient_mu 0.836
_exptl_absorpt_correction_T_max 0.9754
_exptl_absorpt_correction_T_min 0.8310
_exptl_absorpt_correction_type multi-scan
_exptl_absorpt_process_details
;
Using multiple and symmetry related data measurements via the program SORTAV
See R. H. Blessing, Acta Cryst (1995), A51, 33-38
;
_exptl_crystal_colour Orange
_exptl_crystal_density_diffrn 1.653
_exptl_crystal_density_method 'not measured'
_exptl_crystal_description Prism
_exptl_crystal_F_000 614
_exptl_crystal_size_max 0.23
_exptl_crystal_size_mid 0.10
_exptl_crystal_size_min 0.03
_refine_diff_density_max 1.086
_refine_diff_density_min -0.940
_refine_diff_density_rms 0.141
_refine_ls_extinction_method none
_refine_ls_goodness_of_fit_ref 1.042
_refine_ls_hydrogen_treatment constr
_refine_ls_matrix_type full
_refine_ls_number_parameters 358
_refine_ls_number_reflns 5582
_refine_ls_number_restraints 0
_refine_ls_restrained_S_all 1.042
_refine_ls_R_factor_all 0.0441
_refine_ls_R_factor_gt 0.0351
_refine_ls_shift/su_max 0.000
_refine_ls_shift/su_mean 0.000
_refine_ls_structure_factor_coef Fsqd
_refine_ls_weighting_details 'w=1/[\s^2^(Fo^2^)+(0.0548P)^2^+0.4451P] where P=(Fo^2^+2Fc^2^)/3'
_refine_ls_weighting_scheme calc
_refine_ls_wR_factor_gt 0.0895
_refine_ls_wR_factor_ref 0.0953
_reflns_Friedel_coverage 0.000
_reflns_number_gt 4914
_reflns_number_total 5582
_reflns_threshold_expression 'I > 2\s(I)'
_cod_data_source_file c6dt01464j2.cif
_cod_data_source_block shelxl
_cod_depositor_comments 'Adding full bibliography for 7039777--7039782.cif.'
_cod_database_code 7039777
_shelx_space_group_comment
;
The symmetry employed for this shelxl refinement is uniquely defined
by the following loop, which should always be used as a source of
symmetry information in preference to the above space-group names.
They are only intended as comments.
;
_shelx_estimated_absorpt_t_max 0.975
_shelx_estimated_absorpt_t_min 0.831
_olex2_refinement_description
;
1. Fixed Uiso
 At 1.2 times of:
  All C(H) groups
 At 1.5 times of:
  All C(H,H,H) groups
2. Others
 Fixed Sof: Ru1(0.5) F2A(0.5) F4A(0.5) F3A(0.5) F4B(0.5) F2B(0.5) F3B(0.5)
 Ru2(0.5)
 Fixed X: Ru1(0.289399) P1(0.5)
 Fixed Y: Ru1(0.3998) P1(0)
 Fixed Z: Ru1(0.2538) P1(0.5)
3.a Ternary CH refined with riding coordinates:
 C24(H24)
3.b Aromatic/amide H refined with riding coordinates:
 C2(H2), C8(H8), C12(H12), C20(H20), C7(H7), C4(H4), C22(H22), C19(H19),
 C3(H3), C23(H23), C15(H15), C13(H13), C14(H14), C5(H5)
3.c Idealised Me refined as rotating group:
 C17(H17A,H17B,H17C), C25(H25A,H25B,H25C), C26(H26A,H26B,H26C)
;
_shelx_shelxl_version_number 2014/7
_olex2_submission_special_instructions 'No special instructions were received'

loop_
_space_group_symop_operation_xyz
'x, y, z'
'-x, -y, -z'

loop_
_atom_site_label
_atom_site_type_symbol
_atom_site_fract_x
_atom_site_fract_y
_atom_site_fract_z
_atom_site_U_iso_or_equiv
_atom_site_adp_type
_atom_site_occupancy
_atom_site_site_symmetry_order
_atom_site_calc_flag
_atom_site_refinement_flags_posn
_atom_site_refinement_flags_adp
_atom_site_refinement_flags_occupancy
_atom_site_disorder_assembly
_atom_site_disorder_group
Ru1 Ru 0.2894 0.3998 0.2538 0.0225(7) Uani 0.5 1 d . . . A 1
Cl1 Cl 0.41584(7) 0.52720(6) 0.14403(5) 0.02984(14) Uani 1 1 d . . . . .
O1 O 0.12181(19) 0.07305(18) 0.01011(13) 0.0308(4) Uani 1 1 d . . . . .
N1 N 0.2708(2) 0.2225(2) 0.13982(15) 0.0250(4) Uani 1 1 d . . . . .
N2 N 0.0997(2) 0.4017(2) 0.16041(15) 0.0238(4) Uani 1 1 d . . . . .
C2 C 0.0745(3) 0.6351(3) 0.2375(2) 0.0308(5) Uani 1 1 d . . . . .
H2 H 0.1666 0.6489 0.2758 0.037 Uiso 1 1 calc R . . . .
C10 C 0.1520(3) 0.1857(2) 0.07808(18) 0.0256(5) Uani 1 1 d . . . . .
C8 C -0.0718(3) 0.2713(3) 0.0213(2) 0.0304(5) Uani 1 1 d . . . . .
H8 H -0.0979 0.1910 -0.0307 0.036 Uiso 1 1 calc R . . . .
C9 C 0.0548(3) 0.2895(3) 0.08751(18) 0.0254(5) Uani 1 1 d . . . . .
C12 C 0.5155(3) 0.1684(3) 0.1147(2) 0.0332(6) Uani 1 1 d . . . . .
H12 H 0.5478 0.2576 0.1000 0.040 Uiso 1 1 calc R . . . .
C1 C 0.0214(3) 0.5084(3) 0.16892(18) 0.0265(5) Uani 1 1 d . . . . .
C11 C 0.3723(3) 0.1295(3) 0.13736(18) 0.0262(5) Uani 1 1 d . . . . .
C6 C -0.1120(3) 0.4924(3) 0.1080(2) 0.0306(5) Uani 1 1 d . . . . .
C20 C 0.3047(3) 0.2641(3) 0.35995(18) 0.0297(5) Uani 1 1 d . . . . .
H20 H 0.2931 0.1656 0.3494 0.036 Uiso 1 1 calc R . . A .
C7 C -0.1570(3) 0.3707(3) 0.0330(2) 0.0325(6) Uani 1 1 d . . . . .
H7 H -0.2455 0.3582 -0.0090 0.039 Uiso 1 1 calc R . . . .
C4 C -0.1435(3) 0.7193(3) 0.1931(2) 0.0391(6) Uani 1 1 d . . . . .
H4 H -0.2010 0.7897 0.2047 0.047 Uiso 1 1 calc R . . . .
C22 C 0.2055(3) 0.4743(3) 0.39339(19) 0.0323(6) Uani 1 1 d . . . . .
H22 H 0.1246 0.5195 0.4054 0.039 Uiso 1 1 calc R . . A .
C19 C 0.4470(3) 0.3452(3) 0.35804(19) 0.0317(6) Uani 1 1 d . . . . .
H19 H 0.5282 0.3001 0.3465 0.038 Uiso 1 1 calc R . . A .
C18 C 0.4691(3) 0.4915(3) 0.37303(19) 0.0320(6) Uani 1 1 d . . . . .
C3 C -0.0068(3) 0.7385(3) 0.2489(2) 0.0358(6) Uani 1 1 d . . . . .
H3 H 0.0297 0.8238 0.2949 0.043 Uiso 1 1 calc R . . . .
P1 P 0.5000 0.0000 0.5000 0.0471(3) Uani 1 2 d S T P B 1
F1 F 0.19236(18) -0.03277(16) 0.18892(13) 0.0402(4) Uani 1 1 d . . . . .
C16 C 0.3313(3) 0.0014(3) 0.16247(19) 0.0311(5) Uani 1 1 d . . . . .
C17 C 0.6167(3) 0.5768(4) 0.3639(2) 0.0459(7) Uani 1 1 d . . . . .
H17A H 0.6745 0.5178 0.3241 0.069 Uiso 1 1 calc GR . . . .
H17B H 0.6688 0.6150 0.4301 0.069 Uiso 1 1 calc GR . . . .
H17C H 0.6030 0.6535 0.3314 0.069 Uiso 1 1 calc GR . . . .
C23 C 0.3461(3) 0.5563(3) 0.39238(19) 0.0325(6) Uani 1 1 d . . . . .
H23 H 0.3587 0.6550 0.4046 0.039 Uiso 1 1 calc R . . A .
C15 C 0.4251(3) -0.0916(3) 0.1625(2) 0.0396(7) Uani 1 1 d . . . . .
H15 H 0.3938 -0.1793 0.1799 0.047 Uiso 1 1 calc R . . . .
C13 C 0.6120(3) 0.0760(3) 0.1137(2) 0.0414(7) Uani 1 1 d . . . . .
H13 H 0.7099 0.1016 0.0975 0.050 Uiso 1 1 calc R . . . .
C21 C 0.1803(3) 0.3250(3) 0.37697(19) 0.0308(5) Uani 1 1 d . . . . .
C14 C 0.5646(4) -0.0536(3) 0.1365(2) 0.0453(7) Uani 1 1 d . . . . .
H14 H 0.6302 -0.1170 0.1341 0.054 Uiso 1 1 calc R . . . .
F2A F 0.394(3) -0.082(2) 0.4026(19) 0.094(6) Uani 0.5 1 d . . . B 1
F4A F 0.389(2) 0.0802(15) 0.5422(13) 0.139(7) Uani 0.5 1 d . . . B 1
C24 C 0.0311(3) 0.2344(4) 0.3803(2) 0.0461(7) Uani 1 1 d . . . . .
H24 H 0.0272 0.1437 0.3330 0.055 Uiso 1 1 calc R . . . .
C25 C 0.0220(4) 0.2025(5) 0.4844(3) 0.0670(11) Uani 1 1 d . . . . .
H25A H 0.0268 0.2894 0.5331 0.100 Uiso 1 1 calc GR . . . .
H25B H 0.1045 0.1590 0.5007 0.100 Uiso 1 1 calc GR . . . .
H25C H -0.0712 0.1388 0.4862 0.100 Uiso 1 1 calc GR . . . .
C26 C -0.0989(4) 0.2897(5) 0.3513(3) 0.0676(11) Uani 1 1 d . . . . .
H26A H -0.1033 0.3748 0.3995 0.101 Uiso 1 1 calc GR . . . .
H26B H -0.1885 0.2199 0.3502 0.101 Uiso 1 1 calc GR . . . .
H26C H -0.0911 0.3111 0.2851 0.101 Uiso 1 1 calc GR . . . .
C5 C -0.1948(3) 0.6016(3) 0.1229(2) 0.0368(6) Uani 1 1 d . . . . .
H5 H -0.2853 0.5917 0.0837 0.044 Uiso 1 1 calc R . . . .
F3A F 0.441(2) -0.1146(16) 0.5567(13) 0.080(4) Uani 0.5 1 d . . . B 1
F4B F 0.3981(16) 0.1143(13) 0.5371(8) 0.075(2) Uani 0.5 1 d . . . B 1
F2B F 0.367(2) -0.069(3) 0.4198(18) 0.092(6) Uani 0.5 1 d . . . B 1
F3B F 0.425(2) -0.105(2) 0.5673(17) 0.095(5) Uani 0.5 1 d . . . B 1
Ru2 Ru 0.28768(5) 0.39270(8) 0.25153(4) 0.0223(7) Uani 0.5 1 d . . . A 2

loop_
_atom_site_aniso_label
_atom_site_aniso_U_11
_atom_site_aniso_U_22
_atom_site_aniso_U_33
_atom_site_aniso_U_23
_atom_site_aniso_U_13
_atom_site_aniso_U_12
Ru1 0.0234(11) 0.0215(8) 0.0215(11) 0.0036(6) -0.0027(7) 0.0044(6)
Cl1 0.0273(3) 0.0317(3) 0.0304(3) 0.0110(2) -0.0009(2) 0.0019(2)
O1 0.0290(9) 0.0285(9) 0.0290(9) -0.0027(7) -0.0016(7) 0.0011(7)
N1 0.0236(10) 0.0254(10) 0.0255(10) 0.0057(8) -0.0003(8) 0.0043(8)
N2 0.0221(10) 0.0247(10) 0.0256(10) 0.0071(8) 0.0012(8) 0.0051(8)
C2 0.0325(14) 0.0315(13) 0.0312(14) 0.0108(10) 0.0042(11) 0.0089(10)
C10 0.0238(12) 0.0268(12) 0.0256(12) 0.0063(9) 0.0028(9) 0.0026(9)
C8 0.0259(13) 0.0341(14) 0.0293(13) 0.0099(10) -0.0036(10) -0.0009(10)
C9 0.0235(12) 0.0274(12) 0.0244(12) 0.0066(9) 0.0013(10) 0.0020(9)
C12 0.0296(13) 0.0333(14) 0.0344(14) 0.0022(11) 0.0009(11) 0.0058(10)
C1 0.0238(12) 0.0298(12) 0.0292(13) 0.0118(10) 0.0045(10) 0.0070(9)
C11 0.0260(12) 0.0265(12) 0.0250(12) 0.0024(9) -0.0025(10) 0.0068(9)
C6 0.0263(13) 0.0362(14) 0.0332(14) 0.0154(11) 0.0055(10) 0.0068(10)
C20 0.0420(15) 0.0272(12) 0.0207(12) 0.0081(9) -0.0026(10) 0.0069(10)
C7 0.0220(12) 0.0420(15) 0.0354(15) 0.0164(12) -0.0016(10) 0.0038(10)
C4 0.0403(16) 0.0429(16) 0.0449(17) 0.0191(13) 0.0120(13) 0.0224(13)
C22 0.0389(15) 0.0362(14) 0.0229(12) 0.0044(10) 0.0026(11) 0.0123(11)
C19 0.0317(14) 0.0416(15) 0.0236(12) 0.0080(11) -0.0032(10) 0.0128(11)
C18 0.0296(13) 0.0384(14) 0.0227(12) 0.0038(10) -0.0083(10) -0.0014(10)
C3 0.0439(16) 0.0322(14) 0.0376(15) 0.0124(11) 0.0126(12) 0.0157(12)
P1 0.0656(8) 0.0318(6) 0.0463(7) 0.0118(5) -0.0052(6) 0.0151(5)
F1 0.0404(9) 0.0341(8) 0.0442(10) 0.0111(7) 0.0058(7) -0.0012(7)
C16 0.0323(14) 0.0306(13) 0.0276(13) 0.0027(10) -0.0007(10) 0.0039(10)
C17 0.0372(16) 0.0573(19) 0.0357(16) 0.0117(14) -0.0086(13) -0.0081(14)
C23 0.0435(15) 0.0292(13) 0.0215(12) 0.0019(10) -0.0031(11) 0.0041(11)
C15 0.0541(19) 0.0307(14) 0.0360(15) 0.0082(11) -0.0039(13) 0.0152(12)
C13 0.0319(15) 0.0493(17) 0.0427(17) 0.0040(13) 0.0016(12) 0.0135(12)
C21 0.0315(13) 0.0394(14) 0.0208(12) 0.0088(10) -0.0015(10) 0.0035(11)
C14 0.0451(18) 0.0498(18) 0.0444(17) 0.0040(14) -0.0039(14) 0.0271(14)
F2A 0.148(16) 0.069(5) 0.050(5) 0.008(4) -0.025(8) -0.005(8)
F4A 0.166(10) 0.071(7) 0.228(13) 0.068(6) 0.104(9) 0.081(7)
C24 0.0384(16) 0.0577(19) 0.0380(17) 0.0150(14) 0.0031(13) -0.0067(14)
C25 0.046(2) 0.100(3) 0.057(2) 0.045(2) 0.0030(17) -0.008(2)
C26 0.045(2) 0.092(3) 0.068(3) 0.033(2) 0.0055(18) 0.0021(19)
C5 0.0281(14) 0.0463(16) 0.0435(16) 0.0205(13) 0.0060(12) 0.0142(12)
F3A 0.092(8) 0.063(6) 0.086(7) 0.054(5) -0.018(7) -0.009(6)
F4B 0.106(6) 0.052(5) 0.080(4) 0.014(3) 0.011(4) 0.048(4)
F2B 0.075(5) 0.109(10) 0.079(12) 0.006(7) -0.029(6) 0.007(5)
F3B 0.101(8) 0.104(9) 0.111(9) 0.066(7) 0.042(6) 0.042(6)
Ru2 0.0221(11) 0.0212(8) 0.0218(11) 0.0025(6) -0.0014(7) 0.0025(6)

loop_
_atom_type_symbol
_atom_type_description
_atom_type_scat_dispersion_real
_atom_type_scat_dispersion_imag
_atom_type_scat_source
C C 0.0033 0.0016 'International Tables Vol C Tables 4.2.6.8 and 6.1.1.4'
H H 0.0000 0.0000 'International Tables Vol C Tables 4.2.6.8 and 6.1.1.4'
Cl Cl 0.1484 0.1585 'International Tables Vol C Tables 4.2.6.8 and 6.1.1.4'
F F 0.0171 0.0103 'International Tables Vol C Tables 4.2.6.8 and 6.1.1.4'
N N 0.0061 0.0033 'International Tables Vol C Tables 4.2.6.8 and 6.1.1.4'
O O 0.0106 0.0060 'International Tables Vol C Tables 4.2.6.8 and 6.1.1.4'
P P 0.1023 0.0942 'International Tables Vol C Tables 4.2.6.8 and 6.1.1.4'
Ru Ru -1.2594 0.8363 'International Tables Vol C Tables 4.2.6.8 and 6.1.1.4'

loop_
_geom_angle_atom_site_label_1
_geom_angle_atom_site_label_2
_geom_angle_atom_site_label_3
_geom_angle
_geom_angle_site_symmetry_1
_geom_angle_site_symmetry_3
N1 Ru1 Cl1 86.48(6) . .
N1 Ru1 N2 75.42(8) . .
N1 Ru1 C20 87.67(9) . .
N1 Ru1 C22 142.27(9) . .
N1 Ru1 C19 97.75(9) . .
N1 Ru1 C18 129.07(9) . .
N1 Ru1 C23 164.98(9) . .
N1 Ru1 C21 105.59(9) . .
N2 Ru1 Cl1 83.65(5) . .
N2 Ru1 C20 126.50(9) . .
N2 Ru1 C22 96.70(9) . .
N2 Ru1 C19 164.03(9) . .
N2 Ru1 C18 154.55(9) . .
N2 Ru1 C23 118.83(9) . .
N2 Ru1 C21 99.13(9) . .
C20 Ru1 Cl1 146.43(7) . .
C20 Ru1 C19 37.82(10) . .
C20 Ru1 C18 68.12(10) . .
C20 Ru1 C21 37.34(10) . .
C22 Ru1 Cl1 129.94(7) . .
C22 Ru1 C20 67.23(10) . .
C22 Ru1 C19 79.77(10) . .
C22 Ru1 C18 68.36(10) . .
C22 Ru1 C23 37.78(10) . .
C22 Ru1 C21 38.24(10) . .
C19 Ru1 Cl1 110.65(7) . .
C19 Ru1 C18 37.31(10) . .
C19 Ru1 C21 68.42(10) . .
C18 Ru1 Cl1 90.52(7) . .
C18 Ru1 C21 81.95(10) . .
C23 Ru1 Cl1 99.28(7) . .
C23 Ru1 C20 79.85(10) . .
C23 Ru1 C19 67.25(10) . .
C23 Ru1 C18 37.77(10) . .
C23 Ru1 C21 69.04(10) . .
C21 Ru1 Cl1 167.93(7) . .
C10 N1 Ru1 118.41(16) . .
C10 N1 C11 118.8(2) . .
C10 N1 Ru2 118.45(17) . .
C11 N1 Ru1 122.02(15) . .
C11 N1 Ru2 121.85(15) . .
C9 N2 Ru1 115.92(16) . .
C9 N2 C1 118.5(2) . .
C9 N2 Ru2 114.10(16) . .
C1 N2 Ru1 125.55(16) . .
C1 N2 Ru2 127.36(17) . .
C1 C2 H2 120.0 . .
C3 C2 H2 120.0 . .
C3 C2 C1 120.0(3) . .
O1 C10 N1 124.4(2) . .
O1 C10 C9 121.3(2) . .
N1 C10 C9 114.2(2) . .
C9 C8 H8 120.4 . .
C7 C8 H8 120.4 . .
C7 C8 C9 119.1(2) . .
N2 C9 C10 115.1(2) . .
N2 C9 C8 123.3(2) . .
C8 C9 C10 121.5(2) . .
C11 C12 H12 120.1 . .
C11 C12 C13 119.7(3) . .
C13 C12 H12 120.1 . .
N2 C1 C2 120.2(2) . .
N2 C1 C6 120.4(2) . .
C2 C1 C6 119.3(2) . .
C12 C11 N1 121.1(2) . .
C16 C11 N1 120.4(2) . .
C16 C11 C12 118.4(2) . .
C1 C6 C5 119.0(2) . .
C7 C6 C1 118.9(2) . .
C7 C6 C5 122.1(2) . .
Ru1 C20 H20 130.4 . .
C19 C20 Ru1 71.44(14) . .
C19 C20 H20 118.9 . .
C19 C20 Ru2 72.22(14) . .
C21 C20 Ru1 72.07(14) . .
C21 C20 H20 118.9 . .
C21 C20 C19 122.2(2) . .
C21 C20 Ru2 72.64(14) . .
C8 C7 C6 119.3(2) . .
C8 C7 H7 120.3 . .
C6 C7 H7 120.3 . .
C3 C4 H4 119.5 . .
C5 C4 H4 119.5 . .
C5 C4 C3 120.9(3) . .
Ru1 C22 H22 129.3 . .
C23 C22 Ru1 71.99(15) . .
C23 C22 H22 118.8 . .
C23 C22 C21 122.4(2) . .
C23 C22 Ru2 73.30(15) . .
C21 C22 Ru1 72.47(15) . .
C21 C22 H22 118.8 . .
C21 C22 Ru2 70.94(15) . .
Ru1 C19 H19 130.8 . .
C20 C19 Ru1 70.74(14) . .
C20 C19 H19 119.6 . .
C20 C19 Ru2 69.72(14) . .
C18 C19 Ru1 71.54(14) . .
C18 C19 C20 120.8(2) . .
C18 C19 H19 119.6 . .
C18 C19 Ru2 73.34(15) . .
C19 C18 Ru1 71.15(14) . .
C19 C18 C17 121.0(3) . .
C19 C18 C23 118.3(2) . .
C19 C18 Ru2 69.69(14) . .
C17 C18 Ru1 127.19(19) . .
C17 C18 Ru2 127.53(19) . .
C23 C18 Ru1 70.56(14) . .
C23 C18 C17 120.6(3) . .
C23 C18 Ru2 71.74(14) . .
C2 C3 C4 120.6(3) . .
C2 C3 H3 119.7 . .
C4 C3 H3 119.7 . .
F2A P1 F2A 180.0 . 2_656
F2A P1 F4B 96.5(10) . .
F2A P1 F4B 83.5(10) . 2_656
F2A P1 F4B 83.5(10) 2_656 .
F2A P1 F4B 96.5(10) 2_656 2_656
F2A P1 F3B 87.4(11) . 2_656
F2A P1 F3B 87.4(11) 2_656 .
F2A P1 F3B 92.6(11) . .
F2A P1 F3B 92.6(11) 2_656 2_656
F4A P1 F2A 85.6(12) 2_656 .
F4A P1 F2A 94.4(12) 2_656 2_656
F4A P1 F2A 94.4(12) . .
F4A P1 F2A 85.6(12) . 2_656
F4A P1 F4A 180.0 2_656 .
F4A P1 F3A 88.8(11) . .
F4A P1 F3A 91.2(11) . 2_656
F4A P1 F3A 91.2(11) 2_656 .
F4A P1 F3A 88.8(11) 2_656 2_656
F4A P1 F4B 12.0(11) 2_656 2_656
F4A P1 F4B 12.0(11) . .
F4A P1 F4B 168.0(11) 2_656 .
F4A P1 F4B 168.0(11) . 2_656
F4A P1 F2B 98.5(12) . 2_656
F4A P1 F2B 81.5(12) 2_656 2_656
F4A P1 F2B 98.5(12) 2_656 .
F4A P1 F2B 81.5(12) . .
F4A P1 F3B 99.0(10) . 2_656
F4A P1 F3B 81.0(10) 2_656 2_656
F4A P1 F3B 81.0(10) . .
F4A P1 F3B 99.0(10) 2_656 .
F3A P1 F2A 89.3(9) 2_656 .
F3A P1 F2A 90.7(9) 2_656 2_656
F3A P1 F2A 90.7(9) . .
F3A P1 F2A 89.3(9) . 2_656
F3A P1 F3A 180.0 . 2_656
F3A P1 F4B 100.5(10) . .
F3A P1 F4B 79.5(10) . 2_656
F3A P1 F4B 100.5(10) 2_656 2_656
F3A P1 F4B 79.5(10) 2_656 .
F3A P1 F2B 93.7(10) 2_656 .
F3A P1 F2B 93.7(10) . 2_656
F3A P1 F2B 86.3(10) . .
F3A P1 F2B 86.3(10) 2_656 2_656
F3A P1 F3B 7.9(16) 2_656 2_656
F3A P1 F3B 172.1(16) . 2_656
F3A P1 F3B 172.1(16) 2_656 .
F3A P1 F3B 7.9(16) . .
F4B P1 F4B 180.0 . 2_656
F2B P1 F2A 166.4(19) . 2_656
F2B P1 F2A 166(2) 2_656 .
F2B P1 F2A 13.6(19) 2_656 2_656
F2B P1 F2A 13.6(19) . .
F2B P1 F4B 95.3(11) . 2_656
F2B P1 F4B 84.7(11) . .
F2B P1 F4B 95.3(11) 2_656 .
F2B P1 F4B 84.7(11) 2_656 2_656
F2B P1 F2B 180.0 2_656 .
F2B P1 F3B 93.5(12) . 2_656
F2B P1 F3B 86.5(12) 2_656 2_656
F2B P1 F3B 86.5(12) . .
F2B P1 F3B 93.5(12) 2_656 .
F3B P1 F4B 87.3(10) . 2_656
F3B P1 F4B 92.7(10) 2_656 2_656
F3B P1 F4B 87.3(10) 2_656 .
F3B P1 F4B 92.7(10) . .
F3B P1 F3B 180.0 2_656 .
C11 C16 C15 122.8(3) . .
F1 C16 C11 117.9(2) . .
F1 C16 C15 119.3(2) . .
C18 C17 H17A 109.5 . .
C18 C17 H17B 109.5 . .
C18 C17 H17C 109.5 . .
H17A C17 H17B 109.5 . .
H17A C17 H17C 109.5 . .
H17B C17 H17C 109.5 . .
Ru1 C23 H23 130.9 . .
C22 C23 Ru1 70.23(15) . .
C22 C23 C18 120.2(2) . .
C22 C23 H23 119.9 . .
C22 C23 Ru2 69.77(15) . .
C18 C23 Ru1 71.66(14) . .
C18 C23 H23 119.9 . .
C18 C23 Ru2 71.35(14) . .
C16 C15 H15 121.0 . .
C14 C15 C16 117.9(3) . .
C14 C15 H15 121.0 . .
C12 C13 H13 120.1 . .
C14 C13 C12 119.9(3) . .
C14 C13 H13 120.1 . .
C20 C21 Ru1 70.59(14) . .
C20 C21 C22 116.1(2) . .
C20 C21 C24 120.3(3) . .
C20 C21 Ru2 69.74(14) . .
C22 C21 Ru1 69.28(14) . .
C22 C21 C24 123.6(3) . .
C22 C21 Ru2 71.06(15) . .
C24 C21 Ru1 131.99(19) . .
C24 C21 Ru2 130.86(19) . .
C15 C14 C13 121.2(3) . .
C15 C14 H14 119.4 . .
C13 C14 H14 119.4 . .
C21 C24 H24 107.1 . .
C21 C24 C25 108.7(3) . .
C25 C24 H24 107.1 . .
C26 C24 C21 116.1(3) . .
C26 C24 H24 107.1 . .
C26 C24 C25 110.2(3) . .
C24 C25 H25A 109.5 . .
C24 C25 H25B 109.5 . .
C24 C25 H25C 109.5 . .
H25A C25 H25B 109.5 . .
H25A C25 H25C 109.5 . .
H25B C25 H25C 109.5 . .
C24 C26 H26A 109.5 . .
C24 C26 H26B 109.5 . .
C24 C26 H26C 109.5 . .
H26A C26 H26B 109.5 . .
H26A C26 H26C 109.5 . .
H26B C26 H26C 109.5 . .
C6 C5 H5 120.1 . .
C4 C5 C6 119.9(3) . .
C4 C5 H5 120.1 . .
N1 Ru2 Cl1 87.30(6) . .
N1 Ru2 N2 76.99(8) . .
N1 Ru2 C20 90.04(9) . .
N1 Ru2 C22 144.54(10) . .
N1 Ru2 C19 99.80(9) . .
N1 Ru2 C18 130.43(10) . .
N1 Ru2 C23 166.07(10) . .
N1 Ru2 C21 108.16(10) . .
N2 Ru2 Cl1 83.26(6) . .
N2 Ru2 C20 128.42(9) . .
N2 Ru2 C22 95.89(9) . .
N2 Ru2 C19 166.48(10) . .
N2 Ru2 C18 151.22(10) . .
N2 Ru2 C23 116.62(9) . .
N2 Ru2 C21 99.66(9) . .
C20 Ru2 Cl1 146.58(8) . .
C20 Ru2 C22 67.05(10) . .
C20 Ru2 C19 38.07(10) . .
C20 Ru2 C18 67.85(10) . .
C20 Ru2 C23 79.10(10) . .
C20 Ru2 C21 37.63(10) . .
C22 Ru2 Cl1 126.83(8) . .
C22 Ru2 C18 67.03(10) . .
C22 Ru2 C23 36.93(10) . .
C19 Ru2 Cl1 109.86(8) . .
C19 Ru2 C22 79.03(10) . .
C19 Ru2 C18 36.97(10) . .
C19 Ru2 C23 66.27(10) . .
C19 Ru2 C21 68.60(10) . .
C18 Ru2 Cl1 88.96(7) . .
C18 Ru2 C23 36.91(10) . .
C23 Ru2 Cl1 96.93(8) . .
C21 Ru2 Cl1 164.54(8) . .
C21 Ru2 C22 38.00(10) . .
C21 Ru2 C18 81.22(10) . .
C21 Ru2 C23 68.11(10) . .

loop_
_geom_bond_atom_site_label_1
_geom_bond_atom_site_label_2
_geom_bond_distance
_geom_bond_site_symmetry_2
Ru1 Cl1 2.3853(6) .
Ru1 N1 2.100(2) .
Ru1 N2 2.123(2) .
Ru1 C20 2.190(2) .
Ru1 C22 2.167(3) .
Ru1 C19 2.199(2) .
Ru1 C18 2.204(2) .
Ru1 C23 2.190(3) .
Ru1 C21 2.209(3) .
Cl1 Ru2 2.4092(8) .
O1 C10 1.291(3) .
N1 C10 1.301(3) .
N1 C11 1.433(3) .
N1 Ru2 2.036(2) .
N2 C9 1.336(3) .
N2 C1 1.383(3) .
N2 Ru2 2.113(2) .
C2 H2 0.9500 .
C2 C1 1.411(4) .
C2 C3 1.374(4) .
C10 C9 1.482(3) .
C8 H8 0.9500 .
C8 C9 1.406(3) .
C8 C7 1.366(4) .
C12 H12 0.9500 .
C12 C11 1.386(4) .
C12 C13 1.393(4) .
C1 C6 1.419(4) .
C11 C16 1.380(4) .
C6 C7 1.414(4) .
C6 C5 1.431(4) .
C20 H20 0.9500 .
C20 C19 1.422(4) .
C20 C21 1.408(4) .
C20 Ru2 2.164(2) .
C7 H7 0.9500 .
C4 H4 0.9500 .
C4 C3 1.405(4) .
C4 C5 1.359(4) .
C22 H22 0.9500 .
C22 C23 1.411(4) .
C22 C21 1.434(4) .
C22 Ru2 2.203(3) .
C19 H19 0.9500 .
C19 C18 1.409(4) .
C19 Ru2 2.197(2) .
C18 C17 1.501(4) .
C18 C23 1.422(4) .
C18 Ru2 2.244(3) .
C3 H3 0.9500 .
P1 F2A 1.60(2) .
P1 F2A 1.60(2) 2_656
P1 F4A 1.491(16) 2_656
P1 F4A 1.491(16) .
P1 F3A 1.544(14) .
P1 F3A 1.544(14) 2_656
P1 F4B 1.635(12) .
P1 F4B 1.635(12) 2_656
P1 F2B 1.56(2) .
P1 F2B 1.56(2) 2_656
P1 F3B 1.62(2) .
P1 F3B 1.62(2) 2_656
F1 C16 1.362(3) .
C16 C15 1.382(4) .
C17 H17A 0.9800 .
C17 H17B 0.9800 .
C17 H17C 0.9800 .
C23 H23 0.9500 .
C23 Ru2 2.249(3) .
C15 H15 0.9500 .
C15 C14 1.370(5) .
C13 H13 0.9500 .
C13 C14 1.388(5) .
C21 C24 1.518(4) .
C21 Ru2 2.202(3) .
C14 H14 0.9500 .
C24 H24 1.0000 .
C24 C25 1.533(4) .
C24 C26 1.479(5) .
C25 H25A 0.9800 .
C25 H25B 0.9800 .
C25 H25C 0.9800 .
C26 H26A 0.9800 .
C26 H26B 0.9800 .
C26 H26C 0.9800 .
C5 H5 0.9500 .

loop_
_geom_torsion_atom_site_label_1
_geom_torsion_atom_site_label_2
_geom_torsion_atom_site_label_3
_geom_torsion_atom_site_label_4
_geom_torsion
Ru1 N1 C10 O1 -174.13(18)
Ru1 N1 C10 C9 9.5(3)
Ru1 N1 C11 C12 -72.0(3)
Ru1 N1 C11 C16 104.7(2)
Ru1 N2 C9 C10 -4.8(3)
Ru1 N2 C9 C8 177.52(19)
Ru1 N2 C1 C2 6.8(3)
Ru1 N2 C1 C6 -173.97(17)
Ru1 C20 C19 C18 53.2(2)
Ru1 C20 C21 C22 -53.80(19)
Ru1 C20 C21 C24 128.0(2)
Ru1 C22 C23 C18 -53.4(2)
Ru1 C22 C21 C20 54.5(2)
Ru1 C22 C21 C24 -127.4(2)
Ru1 C19 C18 C17 -122.7(2)
Ru1 C19 C18 C23 54.3(2)
Ru1 C18 C23 C22 52.8(2)
Ru1 C21 C24 C25 173.4(3)
Ru1 C21 C24 C26 -61.7(4)
O1 C10 C9 N2 -179.4(2)
O1 C10 C9 C8 -1.7(4)
N1 C10 C9 N2 -2.9(3)
N1 C10 C9 C8 174.8(2)
N1 C11 C16 F1 0.2(4)
N1 C11 C16 C15 -179.3(2)
N2 C1 C6 C7 -5.3(4)
N2 C1 C6 C5 176.3(2)
C2 C1 C6 C7 173.9(2)
C2 C1 C6 C5 -4.5(4)
C10 N1 C11 C12 118.1(3)
C10 N1 C11 C16 -65.2(3)
C9 N2 C1 C2 -172.8(2)
C9 N2 C1 C6 6.4(3)
C9 C8 C7 C6 3.0(4)
C12 C11 C16 F1 177.1(2)
C12 C11 C16 C15 -2.5(4)
C12 C13 C14 C15 -1.5(5)
C1 N2 C9 C10 174.9(2)
C1 N2 C9 C8 -2.8(4)
C1 C2 C3 C4 0.3(4)
C1 C6 C7 C8 0.5(4)
C1 C6 C5 C4 1.3(4)
C11 N1 C10 O1 -3.8(4)
C11 N1 C10 C9 179.8(2)
C11 C12 C13 C14 -0.8(4)
C11 C16 C15 C14 0.2(4)
C20 C19 C18 Ru1 -52.9(2)
C20 C19 C18 C17 -175.6(2)
C20 C19 C18 C23 1.4(4)
C20 C19 C18 Ru2 -53.2(2)
C20 C21 C24 C25 82.9(4)
C20 C21 C24 C26 -152.2(3)
C7 C8 C9 N2 -2.0(4)
C7 C8 C9 C10 -179.5(2)
C7 C6 C5 C4 -177.0(3)
C22 C21 C24 C25 -95.2(4)
C22 C21 C24 C26 29.7(4)
C19 C20 C21 Ru1 53.2(2)
C19 C20 C21 C22 -0.6(4)
C19 C20 C21 C24 -178.8(2)
C19 C20 C21 Ru2 54.9(2)
C19 C18 C23 Ru1 -54.6(2)
C19 C18 C23 C22 -1.8(4)
C19 C18 C23 Ru2 -53.6(2)
C3 C2 C1 N2 -177.1(2)
C3 C2 C1 C6 3.7(4)
C3 C4 C5 C6 2.8(4)
F1 C16 C15 C14 -179.3(2)
C16 C15 C14 C13 1.8(5)
C17 C18 C23 Ru1 122.4(2)
C17 C18 C23 C22 175.2(2)
C17 C18 C23 Ru2 123.4(2)
C23 C22 C21 Ru1 -54.2(2)
C23 C22 C21 C20 0.2(4)
C23 C22 C21 C24 178.4(2)
C23 C22 C21 Ru2 -54.6(2)
C13 C12 C11 N1 179.5(2)
C13 C12 C11 C16 2.7(4)
C21 C20 C19 Ru1 -53.5(2)
C21 C20 C19 C18 -0.2(4)
C21 C20 C19 Ru2 -55.1(2)
C21 C22 C23 Ru1 54.5(2)
C21 C22 C23 C18 1.0(4)
C21 C22 C23 Ru2 53.6(2)
C5 C6 C7 C8 178.8(2)
C5 C4 C3 C2 -3.7(4)
Ru2 N1 C10 O1 -173.26(18)
Ru2 N1 C10 C9 10.3(3)
Ru2 N1 C11 C12 -72.9(3)
Ru2 N1 C11 C16 103.9(2)
Ru2 N2 C9 C10 -5.3(3)
Ru2 N2 C9 C8 176.98(19)
Ru2 N2 C1 C2 7.4(3)
Ru2 N2 C1 C6 -173.36(17)
Ru2 C20 C19 C18 54.9(2)
Ru2 C20 C21 C22 -55.5(2)
Ru2 C20 C21 C24 126.3(2)
Ru2 C22 C23 C18 -52.5(2)
Ru2 C22 C21 C20 54.8(2)
Ru2 C22 C21 C24 -127.0(2)
Ru2 C19 C18 C17 -122.4(2)
Ru2 C19 C18 C23 54.6(2)
Ru2 C18 C23 C22 51.8(2)
Ru2 C21 C24 C25 171.5(3)
Ru2 C21 C24 C26 -63.6(4)
